data_2225865
loop_
_publ_author_name
'Razzaq, Syed Naeem'
'Khan, Islam Ullah'
'\,Sahin, Onur'
'B\"uy\"ukg\"ung\"or, Orhan'

_publ_section_title
;
 [1-(Carboxymethyl)cyclohexyl]methanaminium dihydrogen phosphate
;
_journal_coeditor_code HB5398
_journal_issue 5
_journal_name_full 'Acta Crystallographica Section E'
_journal_page_first o1074
_journal_paper_doi 10.1107/S1600536810012973
_journal_volume 66
_journal_year 2010
_chemical_formula_iupac 'C9 H18 N O2 + , H2 O4 P -'
_chemical_formula_moiety 'C9 H18 N O2 + , H2 O4 P -'
_chemical_formula_sum 'C9 H20 N O6 P'
_chemical_formula_weight 269.23
_chemical_name_systematic
;
[1-(Carboxymethyl)cyclohexyl]methanaminium dihydrogen phosphate
;
_space_group_IT_number 61
_symmetry_cell_setting orthorhombic
_symmetry_space_group_name_Hall '-P 2ac 2ab'
_symmetry_space_group_name_H-M 'P b c a'
_atom_sites_solution_hydrogens geom
_atom_sites_solution_primary direct
_atom_sites_solution_secondary difmap
_cell_angle_alpha 90
_cell_angle_beta 90
_cell_angle_gamma 90
_cell_formula_units_Z 8
_cell_length_a 10.473(5)
_cell_length_b 9.269(3)
_cell_length_c 26.468(5)
_cell_measurement_reflns_used 1923
_cell_measurement_temperature 296
_cell_measurement_theta_max 21.59
_cell_measurement_theta_min 3.03
_cell_volume 2569.4(16)
_computing_cell_refinement 'SAINT (Bruker, 2009)'
_computing_data_collection 'APEX2 (Bruker, 2009)'
_computing_data_reduction 'SAINT (Bruker, 2009)'
_computing_molecular_graphics 'ORTEP-3 for Windows (Farrugia, 1997)'
_computing_publication_material 'WinGX (Farrugia, 1999)'
_computing_structure_refinement 'SHELXL97 (Sheldrick, 2008)'
_computing_structure_solution 'SHELXS97 (Sheldrick, 2008)'
_diffrn_ambient_temperature 296
_diffrn_measured_fraction_theta_full 0.998
_diffrn_measured_fraction_theta_max 0.998
_diffrn_measurement_device_type 'Bruker Kappa APEXII CCD'
_diffrn_measurement_method '\f and \w scans'
_diffrn_radiation_monochromator graphite
_diffrn_radiation_source 'fine-focus sealed tube'
_diffrn_radiation_type MoK\a
_diffrn_radiation_wavelength 0.71073
_diffrn_reflns_av_R_equivalents 0.0708
_diffrn_reflns_av_sigmaI/netI 0.0741
_diffrn_reflns_limit_h_max 7
_diffrn_reflns_limit_h_min -13
_diffrn_reflns_limit_k_max 12
_diffrn_reflns_limit_k_min -11
_diffrn_reflns_limit_l_max 35
_diffrn_reflns_limit_l_min -35
_diffrn_reflns_number 14659
_diffrn_reflns_theta_full 28.29
_diffrn_reflns_theta_max 28.29
_diffrn_reflns_theta_min 1.54
_exptl_absorpt_coefficient_mu 0.231
_exptl_absorpt_correction_type none
_exptl_crystal_colour colourless
_exptl_crystal_density_diffrn 1.392
_exptl_crystal_density_method 'not measured'
_exptl_crystal_description prism
_exptl_crystal_F_000 1152
_exptl_crystal_size_max 0.31
_exptl_crystal_size_mid 0.25
_exptl_crystal_size_min 0.22
_refine_diff_density_max 0.343
_refine_diff_density_min -0.452
_refine_ls_extinction_method none
_refine_ls_goodness_of_fit_ref 1.059
_refine_ls_hydrogen_treatment mixed
_refine_ls_matrix_type full
_refine_ls_number_parameters 178
_refine_ls_number_reflns 3185
_refine_ls_number_restraints 6
_refine_ls_restrained_S_all 1.060
_refine_ls_R_factor_all 0.1112
_refine_ls_R_factor_gt 0.0514
_refine_ls_shift/su_max 0.000
_refine_ls_shift/su_mean 0.000
_refine_ls_structure_factor_coef Fsqd
_refine_ls_weighting_details 'calc w = 1/[\s^2^(Fo^2^)+(0.0712P)^2^] where P=(Fo^2^+2Fc^2^)/3'
_refine_ls_weighting_scheme calc
_refine_ls_wR_factor_gt 0.1154
_refine_ls_wR_factor_ref 0.1546
_reflns_number_gt 1853
_reflns_number_total 3185
_reflns_threshold_expression I>2\s(I)
_cod_data_source_file hb5398.cif
_cod_data_source_block I
_cod_database_code 2225865
_cod_database_fobs_code 2225865

loop_
_symmetry_equiv_pos_as_xyz
'x, y, z'
'-x+1/2, -y, z+1/2'
'x+1/2, -y+1/2, -z'
'-x, y+1/2, -z+1/2'
'-x, -y, -z'
'x-1/2, y, -z-1/2'
'-x-1/2, y-1/2, z'
'x, -y-1/2, z-1/2'

loop_
_atom_site_type_symbol
_atom_site_label
_atom_site_fract_x
_atom_site_fract_y
_atom_site_fract_z
_atom_site_U_iso_or_equiv
_atom_site_adp_type
_atom_site_calc_flag
_atom_site_refinement_flags
_atom_site_occupancy
_atom_site_disorder_assembly
_atom_site_disorder_group
C C1 0.6575(4) 0.1582(5) 0.67421(15) 0.0667(12) Uani d . 1 . .
H H1A 0.6569 0.2315 0.6481 0.080 Uiso calc R 1 . .
H H1B 0.7457 0.1334 0.6812 0.080 Uiso calc R 1 . .
C C2 0.5874(3) 0.0253(4) 0.65538(12) 0.0413(8) Uani d . 1 . .
H H2A 0.5967 -0.0514 0.6801 0.050 Uiso calc R 1 . .
H H2B 0.6266 -0.0070 0.6242 0.050 Uiso calc R 1 . .
C C3 0.4441(3) 0.0522(3) 0.64599(10) 0.0301(7) Uani d . 1 . .
C C4 0.3859(4) 0.1206(4) 0.69378(12) 0.0477(9) Uani d . 1 . .
H H4A 0.2983 0.1474 0.6866 0.057 Uiso calc R 1 . .
H H4B 0.3842 0.0485 0.7204 0.057 Uiso calc R 1 . .
C C5 0.4563(4) 0.2527(4) 0.71319(15) 0.0667(12) Uani d . 1 . .
H H5A 0.4489 0.3303 0.6888 0.080 Uiso calc R 1 . .
H H5B 0.4178 0.2847 0.7446 0.080 Uiso calc R 1 . .
C C6 0.5961(5) 0.2189(6) 0.72201(16) 0.0874(16) Uani d . 1 . .
H H6A 0.6039 0.1492 0.7492 0.105 Uiso calc R 1 . .
H H6B 0.6406 0.3061 0.7321 0.105 Uiso calc R 1 . .
C C7 0.4205(3) 0.1584(3) 0.60270(11) 0.0329(7) Uani d . 1 . .
H H7A 0.3293 0.1639 0.5966 0.040 Uiso calc R 1 . .
H H7B 0.4487 0.2533 0.6133 0.040 Uiso calc R 1 . .
C C8 0.3736(3) -0.0923(3) 0.63691(13) 0.0445(9) Uani d . 1 . .
H H8A 0.3624 -0.1395 0.6693 0.053 Uiso calc R 1 . .
H H8B 0.2891 -0.0705 0.6239 0.053 Uiso calc R 1 . .
C C9 0.4354(3) -0.1977(3) 0.60166(12) 0.0343(7) Uani d . 1 . .
N N1 0.4845(2) 0.1225(3) 0.55463(9) 0.0296(6) Uani d D 1 . .
H H3 0.5685(19) 0.141(4) 0.5561(14) 0.067(12) Uiso d D 1 . .
H H4 0.473(4) 0.027(2) 0.5469(13) 0.069(13) Uiso d D 1 . .
H H5 0.454(3) 0.173(4) 0.5291(11) 0.066(12) Uiso d D 1 . .
O O5 0.4571(2) -0.1736(2) 0.55742(8) 0.0417(6) Uani d . 1 . .
O O6 0.4610(3) -0.3214(3) 0.62334(10) 0.0537(7) Uani d D 1 . .
H H6 0.500(4) -0.373(4) 0.6027(13) 0.085(15) Uiso d D 1 . .
O O1 0.8667(2) 0.1053(2) 0.47674(8) 0.0366(5) Uani d D 1 . .
H H1 0.929(3) 0.066(4) 0.4646(16) 0.091(16) Uiso d D 1 . .
O O2 0.7236(2) -0.0726(2) 0.51893(10) 0.0413(6) Uani d D 1 . .
H H2 0.739(5) -0.149(3) 0.5316(16) 0.102(18) Uiso d D 1 . .
O O3 0.92807(17) -0.00007(19) 0.56151(7) 0.0279(5) Uani d . 1 . .
O O4 0.74292(18) 0.17523(19) 0.55177(8) 0.0324(5) Uani d . 1 . .
P P1 0.81774(6) 0.05253(7) 0.52950(3) 0.0242(2) Uani d . 1 . .

loop_
_atom_site_aniso_label
_atom_site_aniso_U_11
_atom_site_aniso_U_22
_atom_site_aniso_U_33
_atom_site_aniso_U_12
_atom_site_aniso_U_13
_atom_site_aniso_U_23
C1 0.050(2) 0.093(3) 0.057(2) -0.009(2) -0.0153(19) -0.020(2)
C2 0.0434(18) 0.050(2) 0.0308(17) 0.0091(16) -0.0039(14) 0.0055(15)
C3 0.0353(15) 0.0273(16) 0.0277(16) 0.0039(13) 0.0068(13) -0.0017(12)
C4 0.064(2) 0.045(2) 0.0339(19) 0.0084(18) 0.0157(17) -0.0015(16)
C5 0.094(3) 0.063(3) 0.043(2) 0.002(2) 0.006(2) -0.0247(19)
C6 0.101(4) 0.106(4) 0.055(3) -0.017(3) -0.016(3) -0.035(3)
C7 0.0310(15) 0.0361(18) 0.0317(16) 0.0113(13) 0.0044(13) 0.0009(13)
C8 0.0446(19) 0.0364(19) 0.052(2) -0.0021(15) 0.0225(17) -0.0022(15)
C9 0.0320(16) 0.0271(17) 0.044(2) -0.0051(13) 0.0077(14) -0.0016(14)
N1 0.0291(14) 0.0331(16) 0.0265(14) 0.0046(12) 0.0017(11) 0.0030(12)
O5 0.0501(14) 0.0350(13) 0.0399(14) 0.0027(10) 0.0078(11) -0.0013(10)
O6 0.0788(18) 0.0353(15) 0.0471(15) 0.0119(13) 0.0221(14) 0.0026(12)
O1 0.0325(11) 0.0383(12) 0.0391(13) 0.0121(10) 0.0096(10) 0.0117(10)
O2 0.0331(11) 0.0184(12) 0.0724(17) -0.0029(9) -0.0180(11) 0.0081(11)
O3 0.0233(9) 0.0249(10) 0.0356(11) 0.0022(8) 0.0001(8) 0.0001(9)
O4 0.0273(10) 0.0182(10) 0.0516(13) 0.0048(8) 0.0121(9) 0.0033(9)
P1 0.0193(3) 0.0157(4) 0.0377(4) 0.0022(3) 0.0025(3) 0.0031(3)

loop_
_atom_type_symbol
_atom_type_description
_atom_type_scat_dispersion_real
_atom_type_scat_dispersion_imag
_atom_type_scat_source
C C 0.0033 0.0016 'International Tables Vol C Tables 4.2.6.8 and 6.1.1.4'
H H 0.0000 0.0000 'International Tables Vol C Tables 4.2.6.8 and 6.1.1.4'
N N 0.0061 0.0033 'International Tables Vol C Tables 4.2.6.8 and 6.1.1.4'
O O 0.0106 0.0060 'International Tables Vol C Tables 4.2.6.8 and 6.1.1.4'
P P 0.1023 0.0942 'International Tables Vol C Tables 4.2.6.8 and 6.1.1.4'

loop_
_geom_angle_atom_site_label_1
_geom_angle_atom_site_label_2
_geom_angle_atom_site_label_3
_geom_angle_site_symmetry_1
_geom_angle_site_symmetry_3
_geom_angle
_geom_angle_publ_flag
C2 C1 C6 . . 111.5(3) ?
C2 C1 H1A . . 109.3 ?
C6 C1 H1A . . 109.3 ?
C2 C1 H1B . . 109.3 ?
C6 C1 H1B . . 109.3 ?
H1A C1 H1B . . 108.0 ?
C1 C2 C3 . . 113.1(3) ?
C1 C2 H2A . . 109.0 ?
C3 C2 H2A . . 109.0 ?
C1 C2 H2B . . 109.0 ?
C3 C2 H2B . . 109.0 ?
H2A C2 H2B . . 107.8 ?
C7 C3 C2 . . 112.5(2) ?
C7 C3 C4 . . 106.6(2) ?
C2 C3 C4 . . 108.6(3) ?
C7 C3 C8 . . 111.3(3) ?
C2 C3 C8 . . 110.5(3) ?
C4 C3 C8 . . 107.1(2) ?
C5 C4 C3 . . 114.7(3) ?
C5 C4 H4A . . 108.6 ?
C3 C4 H4A . . 108.6 ?
C5 C4 H4B . . 108.6 ?
C3 C4 H4B . . 108.6 ?
H4A C4 H4B . . 107.6 ?
C6 C5 C4 . . 110.7(3) ?
C6 C5 H5A . . 109.5 ?
C4 C5 H5A . . 109.5 ?
C6 C5 H5B . . 109.5 ?
C4 C5 H5B . . 109.5 ?
H5A C5 H5B . . 108.1 ?
C5 C6 C1 . . 110.8(3) ?
C5 C6 H6A . . 109.5 ?
C1 C6 H6A . . 109.5 ?
C5 C6 H6B . . 109.5 ?
C1 C6 H6B . . 109.5 ?
H6A C6 H6B . . 108.1 ?
N1 C7 C3 . . 115.2(2) ?
N1 C7 H7A . . 108.5 ?
C3 C7 H7A . . 108.5 ?
N1 C7 H7B . . 108.5 ?
C3 C7 H7B . . 108.5 ?
H7A C7 H7B . . 107.5 ?
C9 C8 C3 . . 117.0(2) ?
C9 C8 H8A . . 108.0 ?
C3 C8 H8A . . 108.0 ?
C9 C8 H8B . . 108.0 ?
C3 C8 H8B . . 108.0 ?
H8A C8 H8B . . 107.3 ?
O5 C9 O6 . . 123.0(3) ?
O5 C9 C8 . . 124.2(3) ?
O6 C9 C8 . . 112.7(3) ?
C7 N1 H3 . . 111(2) ?
C7 N1 H4 . . 111(2) ?
H3 N1 H4 . . 109(3) ?
C7 N1 H5 . . 112(2) ?
H3 N1 H5 . . 107(3) ?
H4 N1 H5 . . 107(3) ?
C9 O6 H6 . . 109(3) ?
P1 O1 H1 . . 118(3) ?
P1 O2 H2 . . 118(3) ?
O4 P1 O3 . . 115.00(12) n
O4 P1 O2 . . 107.84(12) n
O3 P1 O2 . . 110.23(12) n
O4 P1 O1 . . 106.50(11) n
O3 P1 O1 . . 110.49(12) n
O2 P1 O1 . . 106.35(14) n

loop_
_geom_bond_atom_site_label_1
_geom_bond_atom_site_label_2
_geom_bond_site_symmetry_2
_geom_bond_distance
_geom_bond_publ_flag
C1 C2 . 1.519(5) ?
C1 C6 . 1.526(6) ?
C1 H1A . 0.9700 ?
C1 H1B . 0.9700 ?
C2 C3 . 1.541(4) ?
C2 H2A . 0.9700 ?
C2 H2B . 0.9700 ?
C3 C7 . 1.531(4) ?
C3 C4 . 1.541(4) ?
C3 C8 . 1.549(4) ?
C4 C5 . 1.519(5) ?
C4 H4A . 0.9700 ?
C4 H4B . 0.9700 ?
C5 C6 . 1.515(6) ?
C5 H5A . 0.9700 ?
C5 H5B . 0.9700 ?
C6 H6A . 0.9700 ?
C6 H6B . 0.9700 ?
C7 N1 . 1.476(4) ?
C7 H7A . 0.9700 ?
C7 H7B . 0.9700 ?
C8 C9 . 1.498(4) ?
C8 H8A . 0.9700 ?
C8 H8B . 0.9700 ?
C9 O5 . 1.213(3) n
C9 O6 . 1.310(4) n
N1 H3 . 0.897(18) ?
N1 H4 . 0.912(18) ?
N1 H5 . 0.881(18) ?
O6 H6 . 0.83(4) ?
O1 P1 . 1.566(2) n
O1 H1 . 0.817(19) ?
O2 P1 . 1.548(2) n
O2 H2 . 0.799(19) ?
O3 P1 . 1.513(2) n
O4 P1 . 1.502(2) n

loop_
_geom_hbond_atom_site_label_D
_geom_hbond_atom_site_label_H
_geom_hbond_atom_site_label_A
_geom_hbond_site_symmetry_A
_geom_hbond_distance_DH
_geom_hbond_distance_HA
_geom_hbond_distance_DA
_geom_hbond_angle_DHA
O6 H6 O3 7_755 0.83(4) 1.77(2) 2.602(3) 173(4)
O1 H1 O3 5_756 0.817(19) 1.76(2) 2.569(3) 173(5)
N1 H5 O1 3_456 0.881(18) 2.26(3) 2.929(4) 133(3)
N1 H5 O2 5_656 0.881(18) 2.44(3) 2.959(3) 118(3)
N1 H5 O5 5_656 0.881(18) 2.47(3) 3.065(3) 125(3)
N1 H4 O5 . 0.912(18) 1.89(2) 2.760(4) 158(3)
N1 H3 O4 . 0.897(18) 1.858(19) 2.752(3) 174(3)

loop_
_geom_torsion_atom_site_label_1
_geom_torsion_atom_site_label_2
_geom_torsion_atom_site_label_3
_geom_torsion_atom_site_label_4
_geom_torsion_site_symmetry_1
_geom_torsion_site_symmetry_2
_geom_torsion_site_symmetry_3
_geom_torsion_site_symmetry_4
_geom_torsion
_geom_torsion_publ_flag
C6 C1 C2 C3 . . . . 55.9(4) ?
C1 C2 C3 C7 . . . . 65.8(4) ?
C1 C2 C3 C4 . . . . -51.9(4) ?
C1 C2 C3 C8 . . . . -169.2(3) ?
C7 C3 C4 C5 . . . . -69.4(4) ?
C2 C3 C4 C5 . . . . 52.0(4) ?
C8 C3 C4 C5 . . . . 171.4(3) ?
C3 C4 C5 C6 . . . . -54.9(4) ?
C4 C5 C6 C1 . . . . 55.2(5) ?
C2 C1 C6 C5 . . . . -56.5(5) ?
C2 C3 C7 N1 . . . . 53.0(4) ?
C4 C3 C7 N1 . . . . 172.0(3) ?
C8 C3 C7 N1 . . . . -71.5(3) ?
C7 C3 C8 C9 . . . . 80.2(3) ?
C2 C3 C8 C9 . . . . -45.5(4) ?
C4 C3 C8 C9 . . . . -163.7(3) ?
C3 C8 C9 O5 . . . . -61.3(4) ?
C3 C8 C9 O6 . . . . 120.4(3) ?

loop_
_cod_related_entry_id
_cod_related_entry_database
_cod_related_entry_code
1 ChemSpider 8324812
